data_7112604
loop_
_publ_author_name
'Denis Prodius'
'Hamid Saeed Shah'
'Jamshed Iqbal'
'Anastasia Macaeva'
'Anatoli Dimoglo'
'George E. Kostakis'
'Nicolas Zill'
'Fliur Macaev'
'Annie K. Powell'

_publ_section_title
;
 A novel example of double 6-exo-trig heterocyclization: nitrile
 conversion to new anticancer active (HeLa cells) primary amine ionic
 liquids
;
_journal_name_full Chem.Commun.
_journal_page_first 4888
_journal_paper_doi 10.1039/C3CC49759C
_journal_volume 50
_journal_year 2014
_chemical_formula_sum 'C8 H17 Cl N2 O3'
_chemical_formula_weight 224.69
_chemical_melting_point 168
_chemical_name_systematic
; 
 ? 
;
_space_group_IT_number 61
_symmetry_cell_setting orthorhombic
_symmetry_space_group_name_Hall '-P 2ac 2ab'
_symmetry_space_group_name_H-M 'P b c a'
_atom_sites_solution_hydrogens geom
_atom_sites_solution_primary direct
_atom_sites_solution_secondary difmap
_audit_creation_method SHELXL-97
_cell_angle_alpha 90.00
_cell_angle_beta 90.00
_cell_angle_gamma 90.00
_cell_formula_units_Z 8
_cell_length_a 12.111(2)
_cell_length_b 12.998(3)
_cell_length_c 12.998(3)
_cell_measurement_temperature 298(2)
_cell_volume 2046.1(7)
_computing_cell_refinement 'Bruker XSCANS'
_computing_data_collection 'Bruker XSCANS'
_computing_data_reduction 'Bruker SHELXTL'
_computing_molecular_graphics 'Bruker SHELXTL'
_computing_publication_material 'Bruker SHELXTL'
_computing_structure_refinement 'SHELXL-97 (Sheldrick, 1997)'
_computing_structure_solution 'SHELXS-97 (Sheldrick, 1990)'
_diffrn_ambient_temperature 298(2)
_diffrn_measured_fraction_theta_full 1.000
_diffrn_measured_fraction_theta_max 0.963
_diffrn_measurement_device_type 'Bruker P4'
_diffrn_measurement_method '\w scans'
_diffrn_radiation_monochromator graphite
_diffrn_radiation_source 'fine-focus sealed tube'
_diffrn_radiation_type MoK\a
_diffrn_radiation_wavelength 0.71073
_diffrn_reflns_av_R_equivalents 0.0593
_diffrn_reflns_av_sigmaI/netI 0.0282
_diffrn_reflns_limit_h_max 15
_diffrn_reflns_limit_h_min -15
_diffrn_reflns_limit_k_max 16
_diffrn_reflns_limit_k_min -16
_diffrn_reflns_limit_l_max 15
_diffrn_reflns_limit_l_min -15
_diffrn_reflns_number 15605
_diffrn_reflns_theta_full 25.25
_diffrn_reflns_theta_max 26.54
_diffrn_reflns_theta_min 2.78
_exptl_absorpt_coefficient_mu 0.359
_exptl_absorpt_correction_type none
_exptl_absorpt_process_details none
_exptl_crystal_density_diffrn 1.459
_exptl_crystal_density_method 'not measured'
_exptl_crystal_F_000 960
_exptl_crystal_size_max 0.20
_exptl_crystal_size_mid 0.20
_exptl_crystal_size_min 0.15
_refine_diff_density_max 0.323
_refine_diff_density_min -0.651
_refine_diff_density_rms 0.156
_refine_ls_extinction_method none
_refine_ls_goodness_of_fit_ref 1.006
_refine_ls_hydrogen_treatment mixed
_refine_ls_matrix_type full
_refine_ls_number_parameters 136
_refine_ls_number_reflns 2057
_refine_ls_number_restraints 0
_refine_ls_restrained_S_all 1.006
_refine_ls_R_factor_all 0.1049
_refine_ls_R_factor_gt 0.0874
_refine_ls_shift/su_max 0.000
_refine_ls_shift/su_mean 0.000
_refine_ls_structure_factor_coef Fsqd
_refine_ls_weighting_details 'calc w=1/[\s^2^(Fo^2^)+(0.1589P)^2^+0.0000P] where P=(Fo^2^+2Fc^2^)/3'
_refine_ls_weighting_scheme calc
_refine_ls_wR_factor_gt 0.1910
_refine_ls_wR_factor_ref 0.2170
_reflns_number_gt 1444
_reflns_number_total 2057
_reflns_threshold_expression >2sigma(I)
_cod_data_source_file c3cc49759c.txt
_cod_data_source_block teacn
_cod_original_cell_volume 2045.9(7)
_cod_original_sg_symbol_H-M Pbca
_cod_database_code 7112604

loop_
_symmetry_equiv_pos_as_xyz
'x, y, z'
'-x+1/2, -y, z+1/2'
'-x, y+1/2, -z+1/2'
'x+1/2, -y+1/2, -z'
'-x, -y, -z'
'x-1/2, y, -z-1/2'
'x, -y-1/2, z-1/2'
'-x-1/2, y-1/2, z'

loop_
_atom_site_label
_atom_site_type_symbol
_atom_site_fract_x
_atom_site_fract_y
_atom_site_fract_z
_atom_site_U_iso_or_equiv
_atom_site_adp_type
_atom_site_occupancy
_atom_site_symmetry_multiplicity
_atom_site_calc_flag
_atom_site_refinement_flags
Cl1 Cl -0.09617(8) -0.08259(7) 0.19390(8) 0.0648(4) Uani 1 1 d .
O2 O 0.23056(17) 0.34109(18) -0.02651(17) 0.0517(6) Uani 1 1 d .
O3 O 0.39102(17) 0.25481(17) -0.02638(18) 0.0511(6) Uani 1 1 d .
N2 N 0.3842(2) 0.4239(2) 0.0294(2) 0.0505(6) Uani 1 1 d .
H21 H 0.447(4) 0.419(3) 0.069(3) 0.061 Uiso 1 1 d .
H22 H 0.394(3) 0.438(3) -0.039(4) 0.061 Uiso 1 1 d .
N1 N 0.24325(19) 0.19548(19) 0.13482(19) 0.0436(6) Uani 1 1 d .
C5 C 0.3091(2) 0.2923(2) 0.1384(2) 0.0455(7) Uani 1 1 d .
H5A H 0.3791 0.2798 0.1723 0.055 Uiso 1 1 calc R
H5B H 0.2694 0.3444 0.1769 0.055 Uiso 1 1 calc R
C6 C 0.3287(2) 0.3291(2) 0.0284(2) 0.0456(7) Uani 1 1 d .
C4 C 0.3377(3) 0.1574(3) -0.0321(3) 0.0528(7) Uani 1 1 d .
H4A H 0.3860 0.1085 -0.0659 0.063 Uiso 1 1 calc R
H4B H 0.2710 0.1637 -0.0729 0.063 Uiso 1 1 calc R
O1 O 0.0449(3) 0.0972(2) 0.2712(3) 0.0754(8) Uani 1 1 d .
H1 H 0.006(6) 0.040(5) 0.250(5) 0.113 Uiso 1 1 d .
C7 C 0.2262(3) 0.1601(2) 0.2456(3) 0.0513(7) Uani 1 1 d .
H7A H 0.2979 0.1458 0.2755 0.062 Uiso 1 1 calc R
H7B H 0.1938 0.2164 0.2841 0.062 Uiso 1 1 calc R
C8 C 0.1548(3) 0.0670(3) 0.2594(3) 0.0578(8) Uani 1 1 d .
H8A H 0.1617 0.0223 0.1999 0.069 Uiso 1 1 calc R
H8B H 0.1786 0.0289 0.3196 0.069 Uiso 1 1 calc R
C2 C 0.1344(2) 0.3217(3) 0.0314(3) 0.0546(8) Uani 1 1 d .
H2A H 0.0706 0.3270 -0.0134 0.066 Uiso 1 1 calc R
H2B H 0.1274 0.3740 0.0843 0.066 Uiso 1 1 calc R
C3 C 0.3081(3) 0.1175(2) 0.0748(3) 0.0514(7) Uani 1 1 d .
H3A H 0.2651 0.0549 0.0683 0.062 Uiso 1 1 calc R
H3B H 0.3753 0.1010 0.1119 0.062 Uiso 1 1 calc R
C1 C 0.1344(2) 0.2174(3) 0.0816(3) 0.0511(7) Uani 1 1 d .
H1A H 0.1210 0.1651 0.0298 0.061 Uiso 1 1 calc R
H1B H 0.0750 0.2140 0.1315 0.061 Uiso 1 1 calc R

loop_
_atom_site_aniso_label
_atom_site_aniso_U_11
_atom_site_aniso_U_22
_atom_site_aniso_U_33
_atom_site_aniso_U_23
_atom_site_aniso_U_13
_atom_site_aniso_U_12
Cl1 0.0595(6) 0.0715(6) 0.0633(6) 0.0003(4) 0.0045(4) -0.0112(4)
O2 0.0410(11) 0.0707(14) 0.0434(12) 0.0075(9) -0.0022(9) -0.0017(9)
O3 0.0427(10) 0.0565(12) 0.0540(13) -0.0091(9) 0.0067(9) -0.0024(9)
N2 0.0489(13) 0.0524(15) 0.0502(16) 0.0010(10) 0.0002(12) -0.0058(11)
N1 0.0418(12) 0.0483(12) 0.0408(13) -0.0018(10) -0.0012(9) -0.0024(9)
C5 0.0427(13) 0.0496(15) 0.0441(17) -0.0010(11) -0.0009(11) -0.0062(11)
C6 0.0392(14) 0.0524(15) 0.0451(16) -0.0027(11) -0.0005(11) -0.0004(11)
C4 0.0504(15) 0.0544(16) 0.0535(18) -0.0098(13) 0.0043(13) -0.0042(12)
O1 0.0635(16) 0.0671(15) 0.096(2) -0.0124(14) 0.0183(15) -0.0138(12)
C7 0.0567(16) 0.0548(16) 0.0423(16) 0.0018(12) -0.0016(13) -0.0060(13)
C8 0.064(2) 0.0538(17) 0.055(2) 0.0011(13) 0.0034(16) -0.0100(14)
C2 0.0383(15) 0.0670(19) 0.059(2) 0.0094(14) 0.0002(13) 0.0022(13)
C3 0.0487(15) 0.0470(15) 0.059(2) -0.0068(13) 0.0002(14) 0.0030(12)
C1 0.0378(14) 0.0646(18) 0.0510(17) 0.0037(13) -0.0055(12) -0.0011(12)

loop_
_atom_type_symbol
_atom_type_description
_atom_type_scat_dispersion_real
_atom_type_scat_dispersion_imag
_atom_type_scat_source
C C 0.0033 0.0016 'International Tables Vol C Tables 4.2.6.8 and 6.1.1.4'
H H 0.0000 0.0000 'International Tables Vol C Tables 4.2.6.8 and 6.1.1.4'
N N 0.0061 0.0033 'International Tables Vol C Tables 4.2.6.8 and 6.1.1.4'
O O 0.0106 0.0060 'International Tables Vol C Tables 4.2.6.8 and 6.1.1.4'
Cl Cl 0.1484 0.1585 'International Tables Vol C Tables 4.2.6.8 and 6.1.1.4'

loop_
_geom_angle_atom_site_label_1
_geom_angle_atom_site_label_2
_geom_angle_atom_site_label_3
_geom_angle
C6 O2 C2 114.2(2)
C6 O3 C4 112.9(2)
C6 N2 H21 110(2)
C6 N2 H22 103(3)
H21 N2 H22 117(4)
C5 N1 C3 107.8(2)
C5 N1 C1 108.7(2)
C3 N1 C1 110.2(2)
C5 N1 C7 107.3(2)
C3 N1 C7 111.0(2)
C1 N1 C7 111.7(2)
N1 C5 C6 108.6(2)
N1 C5 H5A 110.0
C6 C5 H5A 110.0
N1 C5 H5B 110.0
C6 C5 H5B 110.0
H5A C5 H5B 108.3
O2 C6 N2 108.3(3)
O2 C6 O3 105.8(2)
N2 C6 O3 110.3(2)
O2 C6 C5 112.5(2)
N2 C6 C5 110.0(2)
O3 C6 C5 109.9(2)
O3 C4 C3 111.2(3)
O3 C4 H4A 109.4
C3 C4 H4A 109.4
O3 C4 H4B 109.4
C3 C4 H4B 109.4
H4A C4 H4B 108.0
C8 O1 H1 103(4)
C8 C7 N1 115.8(3)
C8 C7 H7A 108.3
N1 C7 H7A 108.3
C8 C7 H7B 108.3
N1 C7 H7B 108.3
H7A C7 H7B 107.4
O1 C8 C7 109.6(3)
O1 C8 H8A 109.7
C7 C8 H8A 109.7
O1 C8 H8B 109.7
C7 C8 H8B 109.7
H8A C8 H8B 108.2
O2 C2 C1 113.1(3)
O2 C2 H2A 109.0
C1 C2 H2A 109.0
O2 C2 H2B 109.0
C1 C2 H2B 109.0
H2A C2 H2B 107.8
N1 C3 C4 111.5(3)
N1 C3 H3A 109.3
C4 C3 H3A 109.3
N1 C3 H3B 109.3
C4 C3 H3B 109.3
H3A C3 H3B 108.0
C2 C1 N1 111.5(2)
C2 C1 H1A 109.3
N1 C1 H1A 109.3
C2 C1 H1B 109.3
N1 C1 H1B 109.3
H1A C1 H1B 108.0

loop_
_geom_bond_atom_site_label_1
_geom_bond_atom_site_label_2
_geom_bond_distance
O2 C6 1.395(3)
O2 C2 1.409(4)
O3 C6 1.418(4)
O3 C4 1.423(4)
N2 C6 1.404(4)
N2 H21 0.92(5)
N2 H22 0.91(5)
N1 C5 1.490(4)
N1 C3 1.501(4)
N1 C1 1.515(4)
N1 C7 1.525(4)
C5 C6 1.526(4)
C5 H5A 0.9700
C5 H5B 0.9700
C4 C3 1.526(5)
C4 H4A 0.9700
C4 H4B 0.9700
O1 C8 1.396(5)
O1 H1 0.92(7)
C7 C8 1.498(4)
C7 H7A 0.9700
C7 H7B 0.9700
C8 H8A 0.9700
C8 H8B 0.9700
C2 C1 1.504(5)
C2 H2A 0.9700
C2 H2B 0.9700
C3 H3A 0.9700
C3 H3B 0.9700
C1 H1A 0.9700
C1 H1B 0.9700

loop_
_geom_hbond_atom_site_label_D
_geom_hbond_atom_site_label_H
_geom_hbond_atom_site_label_A
_geom_hbond_distance_DH
_geom_hbond_distance_HA
_geom_hbond_distance_DA
_geom_hbond_angle_DHA
_geom_hbond_site_symmetry_A
O1 H1 Cl1 0.92(7) 2.15(7) 3.065(3) 175(6) .
N2 H21 Cl1 0.92(5) 2.43(5) 3.342(3) 171(4) 8_665
N2 H22 Cl1 0.91(5) 2.76(4) 3.568(3) 148(3) 4
